data_4115112
loop_
_publ_author_name
'Hong Yan'
'Alicia M. Beatty'
'Thomas P. Fehlner'

_publ_section_title
;
 Facile Hydrometalation of Alkynes by nido-1,2-(Cp*RuH)2B3H7 Yielding
 Novel Ru-B Edge-Bridging Alkylidenes. Stepwise Conversion of
 HC\\tbCC(O)OMe into nido-1,2-(Cp*RuH)2-3-HOB-4-MeC-5-MeOC-BH3, Cp* =
 \h5-C5Me5
;
_journal_name_full 'Journal of the American Chemical Society'
_journal_page_first 10280
_journal_page_last 10281
_journal_paper_doi 10.1021/ja026738t
_journal_volume 124
_journal_year 2002
_chemical_formula_sum 'C24 H43 B3 O2 Ru2'
_chemical_formula_weight 598.15
_chemical_name_systematic
; 
 ? 
;
_space_group_IT_number 61
_symmetry_cell_setting orthorhombic
_symmetry_space_group_name_Hall '-P 2ac 2ab'
_symmetry_space_group_name_H-M 'P b c a'
_atom_sites_solution_hydrogens 'difmap, except geom for Cp* hydrogen atoms'
_atom_sites_solution_primary direct
_atom_sites_solution_secondary difmap
_audit_creation_method SHELXL-97
_cell_angle_alpha 90.00
_cell_angle_beta 90.00
_cell_angle_gamma 90.00
_cell_formula_units_Z 8
_cell_length_a 8.8737(5)
_cell_length_b 17.6413(9)
_cell_length_c 33.5339(18)
_cell_measurement_reflns_used 8479
_cell_measurement_temperature 100(2)
_cell_measurement_theta_max 30.50
_cell_measurement_theta_min 2.59
_cell_volume 5249.5(5)
_computing_cell_refinement 'Bruker SMART'
_computing_data_collection 'Bruker SMART'
_computing_data_reduction 'Bruker SHELXTL'
_computing_molecular_graphics 'Bruker SHELXTL'
_computing_publication_material 'Bruker SHELXTL'
_computing_structure_refinement 'SHELXL-97 (Sheldrick, 1997)'
_computing_structure_solution 'SHELXS-97 (Sheldrick, 1990)'
_diffrn_ambient_temperature 100(2)
_diffrn_measured_fraction_theta_full 0.999
_diffrn_measured_fraction_theta_max 0.999
_diffrn_measurement_device_type 'CCD area detector'
_diffrn_measurement_method 'phi and omega scans'
_diffrn_radiation_monochromator graphite
_diffrn_radiation_source 'fine-focus sealed tube'
_diffrn_radiation_type MoK\a
_diffrn_radiation_wavelength 0.71073
_diffrn_reflns_av_R_equivalents 0.0280
_diffrn_reflns_av_sigmaI/netI 0.0163
_diffrn_reflns_limit_h_max 10
_diffrn_reflns_limit_h_min -10
_diffrn_reflns_limit_k_max 20
_diffrn_reflns_limit_k_min -20
_diffrn_reflns_limit_l_max 39
_diffrn_reflns_limit_l_min -39
_diffrn_reflns_number 40786
_diffrn_reflns_theta_full 25.00
_diffrn_reflns_theta_max 25.00
_diffrn_reflns_theta_min 2.31
_exptl_absorpt_coefficient_mu 1.169
_exptl_absorpt_correction_T_max 1.0000
_exptl_absorpt_correction_T_min 0.9230
_exptl_absorpt_correction_type empirical
_exptl_absorpt_process_details SADABS
_exptl_crystal_colour orange
_exptl_crystal_density_diffrn 1.514
_exptl_crystal_description block
_exptl_crystal_F_000 2448
_exptl_crystal_size_max 0.4
_exptl_crystal_size_mid 0.4
_exptl_crystal_size_min 0.4
_refine_diff_density_max 2.286
_refine_diff_density_min -0.832
_refine_diff_density_rms 0.084
_refine_ls_extinction_method none
_refine_ls_goodness_of_fit_ref 1.103
_refine_ls_hydrogen_treatment mixed
_refine_ls_matrix_type full
_refine_ls_number_parameters 323
_refine_ls_number_reflns 4628
_refine_ls_number_restraints 0
_refine_ls_restrained_S_all 1.103
_refine_ls_R_factor_all 0.0311
_refine_ls_R_factor_gt 0.0304
_refine_ls_shift/su_max 0.001
_refine_ls_shift/su_mean 0.000
_refine_ls_structure_factor_coef Fsqd
_refine_ls_weighting_details 'calc w=1/[\s^2^(Fo^2^)+(0.0304P)^2^+15.6288P] where P=(Fo^2^+2Fc^2^)/3'
_refine_ls_weighting_scheme calc
_refine_ls_wR_factor_gt 0.0751
_refine_ls_wR_factor_ref 0.0756
_reflns_number_gt 4512
_reflns_number_total 4628
_reflns_threshold_expression >2sigma(I)
_cod_data_source_file ja026738t_s1_2.cif
_cod_data_source_block tf1202m
_cod_database_code 4115112

loop_
_symmetry_equiv_pos_as_xyz
'x, y, z'
'-x+1/2, -y, z+1/2'
'-x, y+1/2, -z+1/2'
'x+1/2, -y+1/2, -z'
'-x, -y, -z'
'x-1/2, y, -z-1/2'
'x, -y-1/2, z-1/2'
'-x-1/2, y-1/2, z'

loop_
_atom_site_label
_atom_site_type_symbol
_atom_site_fract_x
_atom_site_fract_y
_atom_site_fract_z
_atom_site_U_iso_or_equiv
_atom_site_adp_type
_atom_site_occupancy
_atom_site_symmetry_multiplicity
_atom_site_calc_flag
_atom_site_refinement_flags
Ru1 Ru 0.94433(3) 0.196933(13) 0.154379(7) 0.01550(8) Uani 1 1 d .
H7 H 0.9251 0.1559 0.1106 0.070(16) Uiso 1 1 d R
O1 O 0.9220(3) 0.42410(14) 0.13627(8) 0.0321(6) Uani 1 1 d .
C1 C 0.7964(4) 0.12088(17) 0.19005(9) 0.0196(6) Uani 1 1 d .
B1 B 1.1263(4) 0.2409(2) 0.12062(11) 0.0238(8) Uani 1 1 d .
H1 H 1.1879 0.2112 0.0919 0.054(14) Uiso 1 1 d R
H2 H 1.2439 0.2520 0.1429 0.051(13) Uiso 1 1 d R
Ru2 Ru 1.09473(3) 0.121502(15) 0.089376(8) 0.02079(9) Uani 1 1 d .
O2 O 1.1194(3) 0.37581(13) 0.16879(8) 0.0291(5) Uani 1 1 d .
C2 C 0.8706(4) 0.17372(18) 0.21589(9) 0.0202(7) Uani 1 1 d .
B2 B 1.1728(4) 0.2139(2) 0.17192(12) 0.0258(8) Uani 1 1 d .
H3 H 1.1971 0.2442 0.1996 0.022(9) Uiso 1 1 d R
H4 H 1.2472 0.1543 0.1707 0.030(10) Uiso 1 1 d R
C3 C 0.8224(4) 0.24837(18) 0.20545(9) 0.0200(6) Uani 1 1 d .
B3 B 1.1292(4) 0.1164(2) 0.15792(12) 0.0257(8) Uani 1 1 d .
H5 H 1.1251 0.0705 0.1818 0.028(10) Uiso 1 1 d R
H6 H 1.2025 0.0952 0.1296 0.057(14) Uiso 1 1 d R
C4 C 0.7142(4) 0.24095(18) 0.17361(9) 0.0205(7) Uani 1 1 d .
C5 C 0.6990(4) 0.16271(18) 0.16425(9) 0.0201(6) Uani 1 1 d .
C6 C 0.8017(4) 0.03578(18) 0.19439(10) 0.0259(7) Uani 1 1 d .
H6A H 0.7208 0.0192 0.2122 0.057(14) Uiso 1 1 calc R
H6B H 0.8993 0.0208 0.2056 0.050(13) Uiso 1 1 calc R
H6C H 0.7886 0.0121 0.1682 0.033(10) Uiso 1 1 calc R
C7 C 0.9701(4) 0.15246(19) 0.25067(10) 0.0267(7) Uani 1 1 d .
H7A H 0.9080 0.1456 0.2746 0.049(13) Uiso 1 1 calc R
H7B H 1.0437 0.1929 0.2554 0.048(13) Uiso 1 1 calc R
H7C H 1.0231 0.1051 0.2447 0.061(15) Uiso 1 1 calc R
C8 C 0.8576(4) 0.31983(18) 0.22774(10) 0.0263(7) Uani 1 1 d .
H8A H 0.7824 0.3275 0.2487 0.058(14) Uiso 1 1 calc R
H8B H 0.8555 0.3629 0.2093 0.038(11) Uiso 1 1 calc R
H8C H 0.9579 0.3158 0.2398 0.046(13) Uiso 1 1 calc R
C9 C 0.6225(4) 0.3041(2) 0.15607(11) 0.0289(8) Uani 1 1 d .
H9A H 0.5283 0.3094 0.1711 0.050(13) Uiso 1 1 calc R
H9B H 0.5995 0.2925 0.1281 0.032(11) Uiso 1 1 calc R
H9C H 0.6797 0.3515 0.1576 0.045(12) Uiso 1 1 calc R
C10 C 0.5893(4) 0.1298(2) 0.13513(11) 0.0267(7) Uani 1 1 d .
H10A H 0.4923 0.1215 0.1484 0.050(13) Uiso 1 1 calc R
H10B H 0.6281 0.0814 0.1251 0.047(13) Uiso 1 1 calc R
H10C H 0.5757 0.1650 0.1128 0.038(11) Uiso 1 1 calc R
C11 C 0.9121(4) 0.3097(2) 0.08009(11) 0.0284(8) Uani 1 1 d .
H11A H 0.9179 0.2643 0.0666 0.031(10) Uiso 1 1 d R
H11B H 0.8080 0.3207 0.0870 0.046(13) Uiso 1 1 d R
H11C H 0.9424 0.3511 0.0666 0.053(14) Uiso 1 1 d R
C12 C 1.0043(4) 0.30045(18) 0.11794(10) 0.0235(7) Uani 1 1 d .
C13 C 1.0064(4) 0.37135(19) 0.14144(10) 0.0257(7) Uani 1 1 d .
C14 C 1.1307(5) 0.4467(2) 0.18964(12) 0.0350(9) Uani 1 1 d .
H14A H 1.0470 0.4571 0.2058 0.050(14) Uiso 1 1 d R
H14B H 1.1337 0.4839 0.1732 0.035(11) Uiso 1 1 d R
H14C H 1.2179 0.4458 0.2062 0.048(13) Uiso 1 1 d R
C21 C 1.2070(4) 0.0744(2) 0.03780(10) 0.0314(8) Uani 1 1 d .
C22 C 1.0847(4) 0.12029(19) 0.02392(11) 0.0287(8) Uani 1 1 d .
C23 C 0.9497(4) 0.0902(2) 0.03868(10) 0.0285(8) Uani 1 1 d .
C24 C 0.9836(5) 0.0252(2) 0.06237(10) 0.0299(8) Uani 1 1 d .
C25 C 1.1419(5) 0.0144(2) 0.06124(10) 0.0353(9) Uani 1 1 d .
C26 C 1.3701(5) 0.0820(3) 0.02677(15) 0.0557(13) Uani 1 1 d .
H26A H 1.3891 0.0549 0.0018 0.051(13) Uiso 1 1 calc R
H26B H 1.4328 0.0604 0.0480 0.09(2) Uiso 1 1 calc R
H26C H 1.3950 0.1358 0.0233 0.029(10) Uiso 1 1 calc R
C27 C 1.1000(7) 0.1873(2) -0.00338(13) 0.0552(14) Uani 1 1 d .
H27A H 1.0907 0.1705 -0.0311 0.050(13) Uiso 1 1 calc R
H27B H 1.1988 0.2109 0.0006 0.14(3) Uiso 1 1 calc R
H27C H 1.0205 0.2241 0.0026 0.10(2) Uiso 1 1 calc R
C28 C 0.7927(5) 0.1176(3) 0.02894(13) 0.0477(11) Uani 1 1 d .
H28A H 0.7578 0.0933 0.0043 0.066(15) Uiso 1 1 calc R
H28B H 0.7940 0.1727 0.0253 0.14(3) Uiso 1 1 calc R
H28C H 0.7244 0.1046 0.0509 0.13(3) Uiso 1 1 calc R
C29 C 0.8676(6) -0.0264(3) 0.08037(14) 0.0535(13) Uani 1 1 d .
H29A H 0.8371 -0.0644 0.0606 0.064(15) Uiso 1 1 calc R
H29B H 0.7796 0.0034 0.0885 0.09(2) Uiso 1 1 calc R
H29C H 0.9105 -0.0519 0.1037 0.073(18) Uiso 1 1 calc R
C30 C 1.2243(7) -0.0503(3) 0.08058(14) 0.0601(15) Uani 1 1 d .
H30A H 1.2325 -0.0924 0.0617 0.070(16) Uiso 1 1 calc R
H30B H 1.1687 -0.0670 0.1043 0.064(16) Uiso 1 1 calc R
H30C H 1.3254 -0.0336 0.0884 0.057(15) Uiso 1 1 calc R

loop_
_atom_site_aniso_label
_atom_site_aniso_U_11
_atom_site_aniso_U_22
_atom_site_aniso_U_33
_atom_site_aniso_U_23
_atom_site_aniso_U_13
_atom_site_aniso_U_12
Ru1 0.01662(14) 0.01454(14) 0.01533(14) -0.00101(9) 0.00108(9) 0.00025(9)
O1 0.0398(15) 0.0221(12) 0.0343(14) -0.0035(11) -0.0007(11) 0.0018(11)
C1 0.0208(16) 0.0186(15) 0.0194(15) -0.0004(12) 0.0053(13) -0.0004(12)
B1 0.0217(19) 0.0267(19) 0.0228(18) -0.0007(15) 0.0020(15) -0.0028(16)
Ru2 0.02065(15) 0.02151(15) 0.02020(15) -0.00477(10) 0.00382(10) -0.00040(10)
O2 0.0333(14) 0.0210(12) 0.0330(13) -0.0021(10) -0.0002(11) -0.0048(10)
C2 0.0220(16) 0.0207(15) 0.0180(15) 0.0006(12) 0.0039(13) 0.0006(13)
B2 0.0181(18) 0.030(2) 0.029(2) -0.0050(16) -0.0021(16) 0.0028(16)
C3 0.0223(16) 0.0200(15) 0.0176(15) -0.0006(12) 0.0062(13) 0.0012(13)
B3 0.0228(19) 0.029(2) 0.026(2) -0.0025(16) -0.0014(15) 0.0074(16)
C4 0.0180(16) 0.0208(15) 0.0225(16) 0.0019(13) 0.0055(13) 0.0025(13)
C5 0.0182(15) 0.0234(16) 0.0188(15) -0.0005(13) 0.0056(12) -0.0016(13)
C6 0.0320(19) 0.0201(16) 0.0256(17) 0.0010(13) 0.0029(14) -0.0017(14)
C7 0.0329(19) 0.0278(17) 0.0194(15) 0.0017(14) -0.0016(14) 0.0026(15)
C8 0.0357(19) 0.0192(16) 0.0240(17) -0.0054(13) 0.0078(15) -0.0011(14)
C9 0.0241(18) 0.0271(19) 0.036(2) 0.0026(15) 0.0024(15) 0.0099(15)
C10 0.0186(16) 0.0346(19) 0.0270(18) -0.0007(15) 0.0007(14) -0.0030(14)
C11 0.039(2) 0.0219(17) 0.0242(17) 0.0025(14) -0.0010(16) 0.0015(15)
C12 0.0282(18) 0.0189(16) 0.0235(16) 0.0017(13) 0.0043(14) -0.0052(14)
C13 0.0299(18) 0.0246(17) 0.0227(17) 0.0028(14) 0.0073(15) -0.0029(15)
C14 0.043(2) 0.0249(18) 0.037(2) -0.0013(16) -0.0022(18) -0.0077(17)
C21 0.0302(19) 0.040(2) 0.0241(17) -0.0157(16) 0.0063(15) -0.0009(16)
C22 0.041(2) 0.0223(17) 0.0229(17) -0.0034(14) 0.0084(15) 0.0006(15)
C23 0.0327(19) 0.0331(19) 0.0196(16) -0.0091(14) 0.0029(14) -0.0009(16)
C24 0.044(2) 0.0284(18) 0.0170(16) -0.0104(14) 0.0074(15) -0.0086(17)
C25 0.062(3) 0.0261(18) 0.0175(16) -0.0082(14) -0.0051(17) 0.0159(18)
C26 0.036(2) 0.077(4) 0.054(3) -0.029(3) 0.016(2) -0.002(2)
C27 0.098(4) 0.030(2) 0.037(2) 0.0072(18) 0.026(3) 0.005(2)
C28 0.038(2) 0.069(3) 0.037(2) -0.018(2) -0.0096(19) 0.011(2)
C29 0.079(4) 0.041(2) 0.041(2) -0.012(2) 0.022(2) -0.029(3)
C30 0.098(4) 0.048(3) 0.034(2) -0.009(2) -0.013(3) 0.037(3)

loop_
_atom_type_symbol
_atom_type_description
_atom_type_scat_dispersion_real
_atom_type_scat_dispersion_imag
_atom_type_scat_source
C C 0.0033 0.0016 'International Tables Vol C Tables 4.2.6.8 and 6.1.1.4'
H H 0.0000 0.0000 'International Tables Vol C Tables 4.2.6.8 and 6.1.1.4'
B B 0.0013 0.0007 'International Tables Vol C Tables 4.2.6.8 and 6.1.1.4'
Ru Ru -1.2594 0.8363 'International Tables Vol C Tables 4.2.6.8 and 6.1.1.4'
O O 0.0106 0.0060 'International Tables Vol C Tables 4.2.6.8 and 6.1.1.4'

loop_
_geom_angle_atom_site_label_1
_geom_angle_atom_site_label_2
_geom_angle_atom_site_label_3
_geom_angle
B1 Ru1 B2 51.06(15)
B1 Ru1 B3 72.13(15)
B2 Ru1 B3 50.15(15)
B1 Ru1 C2 142.64(14)
B2 Ru1 C2 92.87(14)
B3 Ru1 C2 92.95(14)
B1 Ru1 C3 129.36(13)
B2 Ru1 C3 101.13(13)
B3 Ru1 C3 126.37(13)
C2 Ru1 C3 37.69(11)
B1 Ru1 C1 163.14(13)
B2 Ru1 C1 119.81(14)
B3 Ru1 C1 91.24(14)
C2 Ru1 C1 37.76(12)
C3 Ru1 C1 62.89(11)
B1 Ru1 C12 40.21(14)
B2 Ru1 C12 79.14(14)
B3 Ru1 C12 112.33(14)
C2 Ru1 C12 136.58(12)
C3 Ru1 C12 101.62(12)
C1 Ru1 C12 156.39(12)
B1 Ru1 C4 135.22(13)
B2 Ru1 C4 136.59(13)
B3 Ru1 C4 152.13(14)
C2 Ru1 C4 62.10(12)
C3 Ru1 C4 37.38(12)
C1 Ru1 C4 61.62(11)
C12 Ru1 C4 95.09(12)
B1 Ru1 C5 154.25(13)
B2 Ru1 C5 154.65(14)
B3 Ru1 C5 122.60(14)
C2 Ru1 C5 62.09(12)
C3 Ru1 C5 62.07(11)
C1 Ru1 C5 36.91(12)
C12 Ru1 C5 121.10(12)
C4 Ru1 C5 36.32(11)
B1 Ru1 Ru2 53.96(10)
B2 Ru1 Ru2 80.40(11)
B3 Ru1 Ru2 52.40(10)
C2 Ru1 Ru2 139.48(8)
C3 Ru1 Ru2 176.55(8)
C1 Ru1 Ru2 113.66(8)
C12 Ru1 Ru2 81.67(8)
C4 Ru1 Ru2 141.88(8)
C5 Ru1 Ru2 115.42(8)
C5 C1 C2 108.0(3)
C5 C1 C6 126.2(3)
C2 C1 C6 125.1(3)
C5 C1 Ru1 73.74(18)
C2 C1 Ru1 70.23(17)
C6 C1 Ru1 129.3(2)
C12 B1 B2 113.4(3)
C12 B1 Ru1 75.0(2)
B2 B1 Ru1 64.85(17)
C12 B1 Ru2 120.5(2)
B2 B1 Ru2 102.2(2)
Ru1 B1 Ru2 79.70(12)
C25 Ru2 C21 38.97(15)
C25 Ru2 C24 38.37(16)
C21 Ru2 C24 64.74(14)
C25 Ru2 C22 63.99(13)
C21 Ru2 C22 38.33(14)
C24 Ru2 C22 63.61(13)
C25 Ru2 C23 63.62(14)
C21 Ru2 C23 63.61(14)
C24 Ru2 C23 38.15(14)
C22 Ru2 C23 37.13(14)
C25 Ru2 B3 111.98(14)
C21 Ru2 B3 135.78(14)
C24 Ru2 B3 116.38(14)
C22 Ru2 B3 174.04(14)
C23 Ru2 B3 146.29(14)
C25 Ru2 B1 162.01(15)
C21 Ru2 B1 129.88(14)
C24 Ru2 B1 159.60(14)
C22 Ru2 B1 117.09(13)
C23 Ru2 B1 129.28(14)
B3 Ru2 B1 65.22(14)
C25 Ru2 Ru1 145.77(11)
C21 Ru2 Ru1 174.90(11)
C24 Ru2 Ru1 117.92(10)
C22 Ru2 Ru1 137.87(10)
C23 Ru2 Ru1 115.39(9)
B3 Ru2 Ru1 47.92(10)
B1 Ru2 Ru1 46.33(9)
C13 O2 C14 115.4(3)
C3 C2 C1 108.3(3)
C3 C2 C7 126.4(3)
C1 C2 C7 125.0(3)
C3 C2 Ru1 71.82(17)
C1 C2 Ru1 72.01(17)
C7 C2 Ru1 126.6(2)
B3 B2 B1 87.4(2)
B3 B2 Ru1 66.11(17)
B1 B2 Ru1 64.09(17)
C2 C3 C4 107.3(3)
C2 C3 C8 126.2(3)
C4 C3 C8 125.8(3)
C2 C3 Ru1 70.49(17)
C4 C3 Ru1 73.52(17)
C8 C3 Ru1 128.9(2)
B2 B3 Ru1 63.74(17)
B2 B3 Ru2 104.2(2)
Ru1 B3 Ru2 79.69(13)
C5 C4 C3 108.3(3)
C5 C4 C9 125.7(3)
C3 C4 C9 125.8(3)
C5 C4 Ru1 72.03(18)
C3 C4 Ru1 69.10(17)
C9 C4 Ru1 129.0(2)
C4 C5 C1 108.1(3)
C4 C5 C10 125.6(3)
C1 C5 C10 126.1(3)
C4 C5 Ru1 71.65(18)
C1 C5 Ru1 69.35(18)
C10 C5 Ru1 128.9(2)
C13 C12 B1 123.2(3)
C13 C12 C11 111.2(3)
B1 C12 C11 120.7(3)
C13 C12 Ru1 113.5(2)
B1 C12 Ru1 64.82(18)
C11 C12 Ru1 114.3(2)
O1 C13 O2 120.6(3)
O1 C13 C12 124.6(3)
O2 C13 C12 114.7(3)
C22 C21 C25 106.8(3)
C22 C21 C26 126.9(4)
C25 C21 C26 126.0(4)
C22 C21 Ru2 72.2(2)
C25 C21 Ru2 70.19(19)
C26 C21 Ru2 127.4(3)
C23 C22 C21 108.6(3)
C23 C22 C27 126.2(4)
C21 C22 C27 125.1(4)
C23 C22 Ru2 71.6(2)
C21 C22 Ru2 69.5(2)
C27 C22 Ru2 126.7(3)
C22 C23 C24 108.7(3)
C22 C23 C28 126.3(4)
C24 C23 C28 124.9(4)
C22 C23 Ru2 71.2(2)
C24 C23 Ru2 69.4(2)
C28 C23 Ru2 128.8(3)
C25 C24 C23 107.6(3)
C25 C24 C29 127.4(4)
C23 C24 C29 124.5(4)
C25 C24 Ru2 70.5(2)
C23 C24 Ru2 72.4(2)
C29 C24 Ru2 128.4(3)
C24 C25 C21 108.2(3)
C24 C25 C30 124.9(4)
C21 C25 C30 126.8(4)
C24 C25 Ru2 71.2(2)
C21 C25 Ru2 70.8(2)
C30 C25 Ru2 124.9(3)

loop_
_geom_bond_atom_site_label_1
_geom_bond_atom_site_label_2
_geom_bond_distance
Ru1 B1 2.119(4)
Ru1 B2 2.132(4)
Ru1 B3 2.174(4)
Ru1 C2 2.202(3)
Ru1 C3 2.220(3)
Ru1 C1 2.226(3)
Ru1 C12 2.261(3)
Ru1 C4 2.278(3)
Ru1 C5 2.283(3)
Ru1 Ru2 2.8816(4)
O1 C13 1.207(4)
C1 C5 1.429(5)
C1 C2 1.433(4)
C1 C6 1.509(4)
B1 C12 1.511(5)
B1 B2 1.832(5)
B1 Ru2 2.368(4)
Ru2 C25 2.153(3)
Ru2 C21 2.162(3)
Ru2 C24 2.163(3)
Ru2 C22 2.197(4)
Ru2 C23 2.202(4)
Ru2 B3 2.321(4)
O2 C13 1.361(5)
O2 C14 1.437(4)
C2 C3 1.428(4)
C2 C7 1.510(5)
B2 B3 1.825(6)
C3 C4 1.442(5)
C3 C8 1.498(4)
C4 C5 1.422(4)
C4 C9 1.499(4)
C5 C10 1.496(5)
C11 C12 1.519(5)
C12 C13 1.478(5)
C21 C22 1.431(5)
C21 C25 1.440(6)
C21 C26 1.500(6)
C22 C23 1.401(5)
C22 C27 1.501(5)
C23 C24 1.427(5)
C23 C28 1.510(6)
C24 C25 1.418(6)
C24 C29 1.501(5)
C25 C30 1.502(5)
